data_4310950
loop_
_publ_author_name
'Valerie Autissier'
'William Clegg'
'Ross W. Harrington'
'Richard A. Henderson'

_publ_section_title
;
 Proton Transfer to Nickel-Thiolate Complexes. 1. Protonation of
 [Ni(SC6H4R-4)2(Ph2PCH2CH2PPh2)] (R = Me, MeO, H, Cl, or NO2)
;
_journal_name_full 'Inorganic Chemistry'
_journal_page_first 3098
_journal_page_last 3105
_journal_paper_doi 10.1021/ic030322e
_journal_volume 43
_journal_year 2004
_chemical_formula_moiety 'C38 H34 Ni P2 S2'
_chemical_formula_sum 'C38 H34 Ni P2 S2'
_chemical_formula_weight 675.42
_chemical_name_systematic
;

  ?

;
_space_group_IT_number 15
_symmetry_cell_setting monoclinic
_symmetry_space_group_name_Hall '-C 2yc'
_symmetry_space_group_name_H-M 'C 1 2/c 1'
_atom_sites_solution_hydrogens geom
_atom_sites_solution_primary direct
_atom_sites_solution_secondary difmap
_audit_creation_method SHELXL-97
_cell_angle_alpha 90.00
_cell_angle_beta 92.756(2)
_cell_angle_gamma 90.00
_cell_formula_units_Z 4
_cell_length_a 14.3764(16)
_cell_length_b 15.9241(12)
_cell_length_c 14.1357(13)
_cell_measurement_reflns_used 14678
_cell_measurement_temperature 150(2)
_cell_measurement_theta_max 26.5
_cell_measurement_theta_min 2.35
_cell_volume 3232.4(5)
_computing_cell_refinement 'Bruker SAINT'
_computing_data_collection 'Bruker SMART'
_computing_data_reduction 'Bruker SAINT'
_computing_molecular_graphics 'Bruker SHELXTL'
_computing_publication_material 'Bruker SHELXTL and local programs'
_computing_structure_refinement 'Bruker SHELXTL'
_computing_structure_solution 'Bruker SHELXTL'
_diffrn_ambient_temperature 150(2)
_diffrn_measured_fraction_theta_full 0.998
_diffrn_measured_fraction_theta_max 0.997
_diffrn_measurement_device_type 'Bruker SMART 1K CCD diffractometer'
_diffrn_measurement_method 'thin-slice \w scans'
_diffrn_radiation_monochromator graphite
_diffrn_radiation_source 'sealed tube'
_diffrn_radiation_type MoK\a
_diffrn_radiation_wavelength 0.71073
_diffrn_reflns_av_R_equivalents 0.0000
_diffrn_reflns_av_sigmaI/netI 0.0183
_diffrn_reflns_limit_h_max 18
_diffrn_reflns_limit_h_min -18
_diffrn_reflns_limit_k_max 19
_diffrn_reflns_limit_k_min 0
_diffrn_reflns_limit_l_max 17
_diffrn_reflns_limit_l_min 0
_diffrn_reflns_number 4735
_diffrn_reflns_theta_full 26.00
_diffrn_reflns_theta_max 26.47
_diffrn_reflns_theta_min 1.91
_diffrn_standards_number 0
_exptl_absorpt_coefficient_mu 0.855
_exptl_absorpt_correction_T_max 0.726
_exptl_absorpt_correction_T_min 0.674
_exptl_absorpt_correction_type multi-scan
_exptl_crystal_colour red
_exptl_crystal_density_diffrn 1.388
_exptl_crystal_density_method 'not measured'
_exptl_crystal_description block
_exptl_crystal_F_000 1408
_exptl_crystal_size_max 0.50
_exptl_crystal_size_mid 0.40
_exptl_crystal_size_min 0.40
_refine_diff_density_max 0.758
_refine_diff_density_min -0.477
_refine_diff_density_rms 0.088
_refine_ls_extinction_method none
_refine_ls_goodness_of_fit_ref 1.059
_refine_ls_hydrogen_treatment constr
_refine_ls_matrix_type full
_refine_ls_number_parameters 196
_refine_ls_number_reflns 4737
_refine_ls_number_restraints 0
_refine_ls_restrained_S_all 1.059
_refine_ls_R_factor_all 0.0541
_refine_ls_R_factor_gt 0.0456
_refine_ls_shift/su_max 0.001
_refine_ls_shift/su_mean 0.000
_refine_ls_structure_factor_coef Fsqd
_refine_ls_weighting_details 'calc w=1/[\s^2^(Fo^2^)+(0.0755P)^2^+5.2535P] where P=(Fo^2^+2Fc^2^)/3'
_refine_ls_weighting_scheme calc
_refine_ls_wR_factor_gt 0.1199
_refine_ls_wR_factor_ref 0.1287
_reflns_number_gt 4108
_reflns_number_total 4737
_reflns_threshold_expression I>2\s(I)
_cod_data_source_file ic030322e_s_1.cif
_cod_data_source_block rah49
_cod_original_sg_symbol_H-M 'C 2/c'
_cod_database_code 4310950

loop_
_symmetry_equiv_pos_as_xyz
'x, y, z'
'-x, y, -z+1/2'
'x+1/2, y+1/2, z'
'-x+1/2, y+1/2, -z+1/2'
'-x, -y, -z'
'x, -y, z-1/2'
'-x+1/2, -y+1/2, -z'
'x+1/2, -y+1/2, z-1/2'

loop_
_atom_site_label
_atom_site_type_symbol
_atom_site_fract_x
_atom_site_fract_y
_atom_site_fract_z
_atom_site_U_iso_or_equiv
_atom_site_adp_type
_atom_site_occupancy
_atom_site_symmetry_multiplicity
_atom_site_calc_flag
_atom_site_refinement_flags
_atom_site_disorder_assembly
_atom_site_disorder_group
Ni1 Ni 0.5000 0.75265(3) 0.2500 0.01652(13) Uani 1 2 d S . .
P1 P 0.49025(4) 0.85111(4) 0.35440(5) 0.01877(16) Uani 1 1 d . . .
S1 S 0.49127(4) 0.66473(4) 0.12905(5) 0.01974(16) Uani 1 1 d . . .
C1 C 0.51928(17) 0.95372(15) 0.30100(19) 0.0259(6) Uani 1 1 d . . .
H1A H 0.4913 1.0001 0.3366 0.031 Uiso 1 1 calc R . .
H1B H 0.5876 0.9618 0.3031 0.031 Uiso 1 1 calc R . .
C2 C 0.56337(16) 0.84537(15) 0.4627(2) 0.0234(6) Uani 1 1 d . . .
C3 C 0.5279(2) 0.82651(19) 0.5501(2) 0.0343(7) Uani 1 1 d . . .
H3 H 0.4628 0.8193 0.5555 0.041 Uiso 1 1 calc R . .
C4 C 0.5882(3) 0.8182(2) 0.6296(3) 0.0494(9) Uani 1 1 d . . .
H4 H 0.5635 0.8049 0.6889 0.059 Uiso 1 1 calc R . .
C5 C 0.6822(3) 0.8289(2) 0.6243(3) 0.0564(11) Uani 1 1 d . . .
H5 H 0.7221 0.8241 0.6795 0.068 Uiso 1 1 calc R . .
C6 C 0.7188(2) 0.8469(2) 0.5372(3) 0.0527(11) Uani 1 1 d . . .
H6 H 0.7841 0.8538 0.5325 0.063 Uiso 1 1 calc R . .
C7 C 0.65992(18) 0.85459(19) 0.4578(3) 0.0380(7) Uani 1 1 d . . .
H7 H 0.6854 0.8664 0.3984 0.046 Uiso 1 1 calc R . .
C8 C 0.37138(15) 0.86258(16) 0.39259(19) 0.0206(5) Uani 1 1 d . . .
C9 C 0.34498(17) 0.92807(17) 0.4507(2) 0.0293(6) Uani 1 1 d . . .
H9 H 0.3880 0.9714 0.4676 0.035 Uiso 1 1 calc R . .
C10 C 0.25541(18) 0.93003(19) 0.4842(2) 0.0340(7) Uani 1 1 d . . .
H10 H 0.2380 0.9741 0.5251 0.041 Uiso 1 1 calc R . .
C11 C 0.19174(17) 0.86822(18) 0.4582(2) 0.0323(7) Uani 1 1 d . . .
H11 H 0.1311 0.8694 0.4819 0.039 Uiso 1 1 calc R . .
C12 C 0.21611(17) 0.80483(18) 0.3979(2) 0.0317(7) Uani 1 1 d . . .
H12 H 0.1716 0.7634 0.3785 0.038 Uiso 1 1 calc R . .
C13 C 0.30604(16) 0.80143(17) 0.3653(2) 0.0255(6) Uani 1 1 d . . .
H13 H 0.3229 0.7573 0.3243 0.031 Uiso 1 1 calc R . .
C14 C 0.54954(15) 0.56855(15) 0.15600(18) 0.0195(5) Uani 1 1 d . . .
C15 C 0.51059(18) 0.49470(16) 0.1194(2) 0.0268(6) Uani 1 1 d . . .
H15 H 0.4523 0.4965 0.0848 0.032 Uiso 1 1 calc R . .
C16 C 0.5563(2) 0.41772(17) 0.1331(2) 0.0334(6) Uani 1 1 d . . .
H16 H 0.5297 0.3679 0.1066 0.040 Uiso 1 1 calc R . .
C17 C 0.63961(19) 0.41416(18) 0.1847(2) 0.0333(7) Uani 1 1 d . . .
H17 H 0.6703 0.3618 0.1942 0.040 Uiso 1 1 calc R . .
C18 C 0.67911(17) 0.48693(18) 0.2230(2) 0.0301(6) Uani 1 1 d . . .
H18 H 0.7361 0.4842 0.2599 0.036 Uiso 1 1 calc R . .
C19 C 0.63483(15) 0.56408(16) 0.20718(19) 0.0243(6) Uani 1 1 d . . .
H19 H 0.6631 0.6140 0.2315 0.029 Uiso 1 1 calc R . .

loop_
_atom_site_aniso_label
_atom_site_aniso_U_11
_atom_site_aniso_U_22
_atom_site_aniso_U_33
_atom_site_aniso_U_23
_atom_site_aniso_U_13
_atom_site_aniso_U_12
Ni1 0.0186(2) 0.0130(2) 0.0183(3) 0.000 0.00426(17) 0.000
P1 0.0203(3) 0.0158(3) 0.0206(4) -0.0015(3) 0.0050(3) -0.0006(2)
S1 0.0239(3) 0.0164(3) 0.0189(3) -0.0001(2) 0.0011(2) 0.0017(2)
C1 0.0367(13) 0.0137(12) 0.0283(16) -0.0014(11) 0.0137(12) -0.0020(9)
C2 0.0257(12) 0.0151(12) 0.0291(15) -0.0056(11) -0.0010(11) 0.0001(9)
C3 0.0378(14) 0.0352(16) 0.0295(16) 0.0020(13) -0.0035(13) -0.0006(12)
C4 0.068(2) 0.047(2) 0.0315(19) 0.0014(16) -0.0140(16) -0.0011(16)
C5 0.065(2) 0.0326(17) 0.067(3) -0.0056(18) -0.042(2) -0.0013(16)
C6 0.0314(15) 0.0322(18) 0.092(3) -0.004(2) -0.0231(18) -0.0010(12)
C7 0.0254(12) 0.0329(15) 0.055(2) -0.0046(15) -0.0011(13) 0.0003(11)
C8 0.0211(11) 0.0216(12) 0.0194(13) 0.0029(11) 0.0045(10) 0.0033(9)
C9 0.0313(12) 0.0265(14) 0.0305(16) -0.0054(12) 0.0066(12) 0.0023(10)
C10 0.0393(14) 0.0341(16) 0.0298(16) -0.0013(13) 0.0137(13) 0.0112(11)
C11 0.0260(12) 0.0373(16) 0.0345(17) 0.0121(14) 0.0118(12) 0.0132(11)
C12 0.0214(12) 0.0366(16) 0.0372(17) 0.0059(14) 0.0038(12) 0.0007(10)
C13 0.0239(12) 0.0265(14) 0.0264(15) 0.0001(12) 0.0027(11) 0.0022(9)
C14 0.0225(10) 0.0200(12) 0.0165(12) 0.0005(10) 0.0062(10) 0.0018(9)
C15 0.0347(13) 0.0233(13) 0.0221(14) -0.0009(11) -0.0008(11) 0.0007(10)
C16 0.0494(15) 0.0195(13) 0.0312(16) -0.0034(12) -0.0005(13) 0.0012(11)
C17 0.0457(15) 0.0255(14) 0.0296(16) 0.0030(13) 0.0113(13) 0.0157(12)
C18 0.0263(12) 0.0377(16) 0.0264(15) 0.0040(13) 0.0027(11) 0.0104(11)
C19 0.0224(11) 0.0248(13) 0.0260(14) -0.0001(11) 0.0033(10) -0.0013(9)

loop_
_atom_type_symbol
_atom_type_description
_atom_type_scat_dispersion_real
_atom_type_scat_dispersion_imag
_atom_type_scat_source
C C 0.0033 0.0016 'International Tables Vol C Tables 4.2.6.8 and 6.1.1.4'
H H 0.0000 0.0000 'International Tables Vol C Tables 4.2.6.8 and 6.1.1.4'
P P 0.1023 0.0942 'International Tables Vol C Tables 4.2.6.8 and 6.1.1.4'
S S 0.1246 0.1234 'International Tables Vol C Tables 4.2.6.8 and 6.1.1.4'
Ni Ni 0.3393 1.1124 'International Tables Vol C Tables 4.2.6.8 and 6.1.1.4'

loop_
_geom_angle_atom_site_label_1
_geom_angle_atom_site_label_2
_geom_angle_atom_site_label_3
_geom_angle
_geom_angle_site_symmetry_1
_geom_angle_site_symmetry_3
_geom_angle_publ_flag
P1 Ni1 P1 87.05(4) . 2_655 ?
P1 Ni1 S1 169.99(3) . . ?
P1 Ni1 S1 86.24(2) 2_655 . ?
P1 Ni1 S1 86.24(2) . 2_655 ?
P1 Ni1 S1 169.99(3) 2_655 2_655 ?
S1 Ni1 S1 101.33(4) . 2_655 ?
Ni1 P1 C1 109.73(9) . . ?
Ni1 P1 C2 118.99(8) . . ?
Ni1 P1 C8 111.50(9) . . ?
C1 P1 C2 104.76(12) . . ?
C1 P1 C8 105.32(11) . . ?
C2 P1 C8 105.52(12) . . ?
Ni1 S1 C14 111.81(9) . . ?
P1 C1 C1 107.88(12) . 2_655 ?
P1 C2 C3 122.49(19) . . ?
P1 C2 C7 119.1(2) . . ?
C3 C2 C7 118.2(3) . . ?
C2 C3 C4 119.8(3) . . ?
C3 C4 C5 121.5(4) . . ?
C4 C5 C6 119.4(3) . . ?
C5 C6 C7 119.6(3) . . ?
C2 C7 C6 121.4(3) . . ?
P1 C8 C9 122.35(19) . . ?
P1 C8 C13 118.42(19) . . ?
C9 C8 C13 119.2(2) . . ?
C8 C9 C10 120.0(3) . . ?
C9 C10 C11 120.3(3) . . ?
C10 C11 C12 120.1(2) . . ?
C11 C12 C13 120.0(3) . . ?
C8 C13 C12 120.3(3) . . ?
S1 C14 C15 118.12(19) . . ?
S1 C14 C19 123.25(19) . . ?
C15 C14 C19 118.5(2) . . ?
C14 C15 C16 120.7(3) . . ?
C15 C16 C17 120.1(3) . . ?
C16 C17 C18 120.2(2) . . ?
C17 C18 C19 119.8(2) . . ?
C14 C19 C18 120.7(2) . . ?

loop_
_geom_bond_atom_site_label_1
_geom_bond_atom_site_label_2
_geom_bond_distance
_geom_bond_site_symmetry_2
_geom_bond_publ_flag
Ni1 P1 2.1624(7) . ?
Ni1 P1 2.1624(7) 2_655 ?
Ni1 S1 2.2086(7) . ?
Ni1 S1 2.2086(7) 2_655 ?
P1 C1 1.856(3) . ?
P1 C2 1.818(3) . ?
P1 C8 1.826(2) . ?
S1 C14 1.778(2) . ?
C1 C1 1.520(5) 2_655 ?
C2 C3 1.392(4) . ?
C2 C7 1.401(3) . ?
C3 C4 1.391(4) . ?
C4 C5 1.368(5) . ?
C5 C6 1.392(6) . ?
C6 C7 1.379(5) . ?
C8 C9 1.392(4) . ?
C8 C13 1.394(4) . ?
C9 C10 1.393(3) . ?
C10 C11 1.382(4) . ?
C11 C12 1.377(4) . ?
C12 C13 1.394(3) . ?
C14 C15 1.391(4) . ?
C14 C19 1.395(3) . ?
C15 C16 1.400(4) . ?
C16 C17 1.373(4) . ?
C17 C18 1.389(4) . ?
C18 C19 1.397(4) . ?

loop_
_geom_torsion_atom_site_label_1
_geom_torsion_atom_site_label_2
_geom_torsion_atom_site_label_3
_geom_torsion_atom_site_label_4
_geom_torsion
_geom_torsion_site_symmetry_1
_geom_torsion_site_symmetry_2
_geom_torsion_site_symmetry_3
_geom_torsion_site_symmetry_4
_geom_torsion_publ_flag
P1 Ni1 P1 C1 -11.29(8) 2_655 . . . ?
P1 Ni1 P1 C2 -131.83(10) 2_655 . . . ?
P1 Ni1 P1 C8 105.00(9) 2_655 . . . ?
S1 Ni1 P1 C1 -59.24(16) . . . . ?
S1 Ni1 P1 C1 161.27(9) 2_655 . . . ?
S1 Ni1 P1 C2 -179.78(15) . . . . ?
S1 Ni1 P1 C2 40.74(10) 2_655 . . . ?
S1 Ni1 P1 C8 57.05(17) . . . . ?
S1 Ni1 P1 C8 -82.43(9) 2_655 . . . ?
P1 Ni1 S1 C14 -167.98(14) . . . . ?
P1 Ni1 S1 C14 144.02(8) 2_655 . . . ?
S1 Ni1 S1 C14 -29.36(8) 2_655 . . . ?
Ni1 P1 C1 C1 36.7(2) . . . 2_655 ?
C2 P1 C1 C1 165.5(2) . . . 2_655 ?
C8 P1 C1 C1 -83.5(2) . . . 2_655 ?
Ni1 P1 C2 C3 -108.0(2) . . . . ?
Ni1 P1 C2 C7 67.6(2) . . . . ?
C1 P1 C2 C3 129.0(2) . . . . ?
C1 P1 C2 C7 -55.4(2) . . . . ?
C8 P1 C2 C3 18.1(3) . . . . ?
C8 P1 C2 C7 -166.3(2) . . . . ?
P1 C2 C3 C4 176.3(2) . . . . ?
C7 C2 C3 C4 0.7(4) . . . . ?
C2 C3 C4 C5 0.5(5) . . . . ?
C3 C4 C5 C6 -1.2(5) . . . . ?
C4 C5 C6 C7 0.7(5) . . . . ?
C5 C6 C7 C2 0.5(5) . . . . ?
P1 C2 C7 C6 -177.0(2) . . . . ?
C3 C2 C7 C6 -1.2(4) . . . . ?
Ni1 P1 C8 C9 -172.2(2) . . . . ?
Ni1 P1 C8 C13 10.4(2) . . . . ?
C1 P1 C8 C9 -53.2(3) . . . . ?
C1 P1 C8 C13 129.4(2) . . . . ?
C2 P1 C8 C9 57.3(3) . . . . ?
C2 P1 C8 C13 -120.1(2) . . . . ?
P1 C8 C9 C10 -174.7(2) . . . . ?
C13 C8 C9 C10 2.7(4) . . . . ?
C8 C9 C10 C11 -1.5(4) . . . . ?
C9 C10 C11 C12 -0.9(4) . . . . ?
C10 C11 C12 C13 2.0(4) . . . . ?
C11 C12 C13 C8 -0.8(4) . . . . ?
P1 C8 C13 C12 175.9(2) . . . . ?
C9 C8 C13 C12 -1.6(4) . . . . ?
Ni1 S1 C14 C15 143.15(18) . . . . ?
Ni1 S1 C14 C19 -40.7(2) . . . . ?
S1 C14 C15 C16 175.9(2) . . . . ?
C19 C14 C15 C16 -0.5(4) . . . . ?
C14 C15 C16 C17 1.4(4) . . . . ?
C15 C16 C17 C18 -0.4(4) . . . . ?
C16 C17 C18 C19 -1.3(4) . . . . ?
S1 C14 C19 C18 -177.5(2) . . . . ?
C15 C14 C19 C18 -1.3(4) . . . . ?
C17 C18 C19 C14 2.3(4) . . . . ?
